data_4341272
loop_
_publ_author_name
'Schnaars, David D.'
'Wilson, Richard E.'

_publ_section_title
;
 Lattice Solvent and Crystal Phase Effects on the Vibrational Spectra of
 UO2Cl4(2-).
;
_journal_issue 20
_journal_name_full 'Inorganic chemistry'
_journal_page_first 11036
_journal_page_last 11045
_journal_paper_doi 10.1021/ic501553m
_journal_volume 53
_journal_year 2014
_chemical_formula_sum 'C147 H132 Cl12 O9 P6 U3'
_chemical_formula_weight 3367.84
_chemical_name_systematic
; 
 ? 
;
_space_group_IT_number 14
_symmetry_cell_setting monoclinic
_symmetry_space_group_name_Hall '-P 2ybc'
_symmetry_space_group_name_H-M 'P 1 21/c 1'
_atom_sites_solution_hydrogens mixed
_atom_sites_solution_primary direct
_atom_sites_solution_secondary difmap
_audit_creation_method SHELXL-97
_cell_angle_alpha 90.00
_cell_angle_beta 96.2670(10)
_cell_angle_gamma 90.00
_cell_formula_units_Z 2
_cell_length_a 25.7235(19)
_cell_length_b 15.9920(12)
_cell_length_c 16.7783(12)
_cell_measurement_reflns_used 15759
_cell_measurement_temperature 100(2)
_cell_measurement_theta_max 27.56
_cell_measurement_theta_min 3.98
_cell_volume 6860.8(9)
_computing_structure_refinement 'SHELXL-97 (Sheldrick, 2008)'
_computing_structure_solution 'SHELXS-97 (Sheldrick, 2008)'
_diffrn_ambient_temperature 100(2)
_diffrn_measured_fraction_theta_full 0.994
_diffrn_measured_fraction_theta_max 0.994
_diffrn_measurement_device_type 'BRUKER APEX II'
_diffrn_measurement_method '0.5 deg w/ exposures'
_diffrn_radiation_monochromator graphite
_diffrn_radiation_source 'fine-focus sealed tube'
_diffrn_radiation_type MoK\a
_diffrn_radiation_wavelength 0.71073
_diffrn_reflns_av_R_equivalents 0.0412
_diffrn_reflns_av_sigmaI/netI 0.0300
_diffrn_reflns_limit_h_max 33
_diffrn_reflns_limit_h_min -33
_diffrn_reflns_limit_k_max 20
_diffrn_reflns_limit_k_min -20
_diffrn_reflns_limit_l_max 21
_diffrn_reflns_limit_l_min -21
_diffrn_reflns_number 83296
_diffrn_reflns_theta_full 27.56
_diffrn_reflns_theta_max 27.56
_diffrn_reflns_theta_min 3.98
_exptl_absorpt_coefficient_mu 3.893
_exptl_absorpt_correction_T_max 0.5219
_exptl_absorpt_correction_T_min 0.3698
_exptl_absorpt_correction_type multi-scan
_exptl_absorpt_process_details SADABS
_exptl_crystal_colour Yellow-Green
_exptl_crystal_density_diffrn 1.630
_exptl_crystal_density_method 'not measured'
_exptl_crystal_description Prism
_exptl_crystal_F_000 3312
_exptl_crystal_size_max 0.32
_exptl_crystal_size_mid 0.22
_exptl_crystal_size_min 0.19
_refine_diff_density_max 1.094
_refine_diff_density_min -0.894
_refine_diff_density_rms 0.097
_refine_ls_extinction_method none
_refine_ls_goodness_of_fit_ref 1.016
_refine_ls_hydrogen_treatment mixed
_refine_ls_matrix_type full
_refine_ls_number_parameters 1047
_refine_ls_number_reflns 15759
_refine_ls_number_restraints 0
_refine_ls_restrained_S_all 1.016
_refine_ls_R_factor_all 0.0413
_refine_ls_R_factor_gt 0.0258
_refine_ls_shift/su_max 0.003
_refine_ls_shift/su_mean 0.000
_refine_ls_structure_factor_coef Fsqd
_refine_ls_weighting_details 'calc w=1/[\s^2^(Fo^2^)+(0.0278P)^2^+3.5695P] where P=(Fo^2^+2Fc^2^)/3'
_refine_ls_weighting_scheme calc
_refine_ls_wR_factor_gt 0.0562
_refine_ls_wR_factor_ref 0.0618
_reflns_number_gt 12352
_reflns_number_total 15759
_reflns_threshold_expression >2sigma(I)
_cod_data_source_file ic501553m_si_002.cif
_cod_data_source_block 5
_cod_depositor_comments 'Adding full bibliography for 4341268--4341273.cif.'
_cod_original_sg_symbol_H-M P2(1)/c
_cod_database_code 4341272

loop_
_symmetry_equiv_pos_as_xyz
'x, y, z'
'-x, y+1/2, -z+1/2'
'-x, -y, -z'
'x, -y-1/2, z-1/2'

loop_
_atom_site_label
_atom_site_type_symbol
_atom_site_fract_x
_atom_site_fract_y
_atom_site_fract_z
_atom_site_U_iso_or_equiv
_atom_site_adp_type
_atom_site_occupancy
_atom_site_symmetry_multiplicity
_atom_site_calc_flag
_atom_site_refinement_flags
U2 U 0.5000 0.0000 0.0000 0.01214(4) Uani 1 2 d S
U1 U 0.828655(4) 0.494774(6) 0.152603(6) 0.01428(3) Uani 1 1 d .
P3 P 0.27050(3) 0.41444(4) 0.33373(4) 0.01293(14) Uani 1 1 d .
Cl4 Cl 0.90061(3) 0.60044(5) 0.10895(5) 0.03185(19) Uani 1 1 d .
P1 P 0.05063(3) 0.58384(4) 0.35335(4) 0.01392(15) Uani 1 1 d .
Cl5 Cl 0.53822(3) 0.11427(4) -0.09429(4) 0.01936(15) Uani 1 1 d .
P2 P 0.39985(3) 0.58698(4) 0.02500(4) 0.01238(14) Uani 1 1 d .
O2 O 0.87140(8) 0.46493(13) 0.23726(12) 0.0208(4) Uani 1 1 d .
O3 O 0.54768(7) 0.02977(12) 0.07940(11) 0.0161(4) Uani 1 1 d .
Cl1 Cl 0.78803(3) 0.61336(4) 0.23836(4) 0.02257(16) Uani 1 1 d .
Cl2 Cl 0.75532(3) 0.39034(4) 0.19706(4) 0.02189(15) Uani 1 1 d .
Cl6 Cl 0.43230(3) 0.11166(4) 0.04663(4) 0.02109(15) Uani 1 1 d .
C48 C 0.40830(12) 0.41419(18) 0.04033(18) 0.0178(6) Uani 1 1 d .
C47 C 0.39500(12) 0.33243(18) 0.01902(18) 0.0203(6) Uani 1 1 d .
C44 C 0.34326(11) 0.46474(18) -0.06276(18) 0.0174(6) Uani 1 1 d .
C61 C 0.21765(11) 0.41598(17) 0.25481(16) 0.0148(6) Uani 1 1 d .
C58 C 0.40301(12) 0.28287(18) 0.22339(18) 0.0191(6) Uani 1 1 d .
C39 C 0.31893(13) 0.75681(19) 0.1407(2) 0.0245(7) Uani 1 1 d .
C34 C 0.45302(12) 0.71702(18) -0.19459(18) 0.0191(6) Uani 1 1 d .
C65 C 0.18868(13) 0.45029(19) 0.11678(18) 0.0226(7) Uani 1 1 d .
C62 C 0.16725(12) 0.39145(18) 0.26580(18) 0.0193(6) Uani 1 1 d .
C20 C -0.05549(12) 0.6109(2) 0.36679(19) 0.0234(7) Uani 1 1 d .
C1 C 0.03299(11) 0.47706(17) 0.33085(17) 0.0164(6) Uani 1 1 d .
C32 C 0.42928(12) 0.59138(18) -0.12983(17) 0.0181(6) Uani 1 1 d .
C72 C 0.25940(12) 0.58651(18) 0.32394(18) 0.0185(6) Uani 1 1 d .
O1 O 0.78510(8) 0.52249(12) 0.06741(11) 0.0181(4) Uani 1 1 d .
C30 C 0.44354(12) 0.55579(18) 0.17932(17) 0.0177(6) Uani 1 1 d .
C63 C 0.12810(13) 0.3954(2) 0.20228(19) 0.0248(7) Uani 1 1 d .
C29 C 0.48308(13) 0.55713(18) 0.24199(18) 0.0214(7) Uani 1 1 d .
C40 C 0.26708(13) 0.7326(2) 0.1218(2) 0.0255(7) Uani 1 1 d .
C31 C 0.42028(10) 0.63750(16) -0.06199(16) 0.0131(5) Uani 1 1 d .
C68 C 0.32566(11) 0.53611(18) 0.42570(18) 0.0171(6) Uani 1 1 d .
C70 C 0.30693(13) 0.68275(19) 0.4138(2) 0.0265(7) Uani 1 1 d .
C45 C 0.32979(12) 0.38299(19) -0.0827(2) 0.0219(7) Uani 1 1 d .
C71 C 0.26947(12) 0.66773(19) 0.3497(2) 0.0232(7) Uani 1 1 d .
C53 C 0.21955(12) 0.23171(19) 0.47351(19) 0.0214(7) Uani 1 1 d .
C25 C 0.45223(11) 0.58975(16) 0.10463(16) 0.0140(6) Uani 1 1 d .
C64 C 0.13888(13) 0.4250(2) 0.12895(19) 0.0243(7) Uani 1 1 d .
C56 C 0.31259(12) 0.29355(18) 0.24306(18) 0.0192(6) Uani 1 1 d .
C33 C 0.44550(13) 0.63143(19) -0.19585(18) 0.0216(7) Uani 1 1 d .
C35 C 0.44575(12) 0.76307(19) -0.12731(19) 0.0216(7) Uani 1 1 d .
C43 C 0.38257(11) 0.48052(17) 0.00004(16) 0.0147(6) Uani 1 1 d .
C22 C -0.08676(13) 0.7324(2) 0.43040(19) 0.0248(7) Uani 1 1 d .
C13 C 0.09625(11) 0.58600(16) 0.44196(17) 0.0154(6) Uani 1 1 d .
C15 C 0.11091(13) 0.5853(2) 0.58550(19) 0.0251(7) Uani 1 1 d .
C3 C 0.04557(12) 0.33012(19) 0.35925(19) 0.0224(7) Uani 1 1 d .
C18 C 0.14997(12) 0.58447(19) 0.43812(19) 0.0223(7) Uani 1 1 d .
C6 C -0.00461(11) 0.45680(19) 0.26685(17) 0.0173(6) Uani 1 1 d .
C17 C 0.18393(13) 0.5837(2) 0.5075(2) 0.0261(7) Uani 1 1 d .
C19 C -0.00524(11) 0.64301(17) 0.37707(16) 0.0162(6) Uani 1 1 d .
C21 C -0.09665(13) 0.6559(2) 0.3935(2) 0.0286(7) Uani 1 1 d .
C12 C 0.11000(11) 0.70303(18) 0.28600(19) 0.0192(6) Uani 1 1 d .
C7 C 0.08029(11) 0.63065(17) 0.27193(16) 0.0159(6) Uani 1 1 d .
C23 C -0.03700(14) 0.7653(2) 0.4388(2) 0.0296(8) Uani 1 1 d .
C9 C 0.09429(16) 0.6371(2) 0.1331(2) 0.0322(8) Uani 1 1 d .
C26 C 0.50015(11) 0.62599(18) 0.09514(18) 0.0176(6) Uani 1 1 d .
C59 C 0.41486(12) 0.34915(19) 0.27485(19) 0.0219(6) Uani 1 1 d .
C28 C 0.53065(12) 0.59391(19) 0.23163(18) 0.0215(7) Uani 1 1 d .
C50 C 0.25506(12) 0.3945(2) 0.49510(18) 0.0199(6) Uani 1 1 d .
C69 C 0.33502(12) 0.61750(19) 0.45105(19) 0.0225(7) Uani 1 1 d .
C60 C 0.37515(12) 0.38964(19) 0.30924(18) 0.0193(6) Uani 1 1 d .
C37 C 0.34657(11) 0.64206(17) 0.06227(16) 0.0145(6) Uani 1 1 d .
C54 C 0.23332(12) 0.27628(17) 0.40817(18) 0.0179(6) Uani 1 1 d .
C66 C 0.22850(12) 0.44527(18) 0.17901(17) 0.0198(6) Uani 1 1 d .
C5 C -0.01634(12) 0.37453(19) 0.24973(19) 0.0212(6) Uani 1 1 d .
C14 C 0.07701(13) 0.58652(19) 0.51638(17) 0.0208(6) Uani 1 1 d .
C11 C 0.13167(12) 0.7413(2) 0.22361(19) 0.0224(7) Uani 1 1 d .
C24 C 0.00393(13) 0.72120(19) 0.4122(2) 0.0240(7) Uani 1 1 d .
C49 C 0.25145(10) 0.35873(17) 0.41908(16) 0.0147(6) Uani 1 1 d .
C38 C 0.35851(12) 0.71188(18) 0.11070(18) 0.0200(6) Uani 1 1 d .
C57 C 0.35199(12) 0.25469(19) 0.20751(19) 0.0219(7) Uani 1 1 d .
C55 C 0.32389(11) 0.36260(16) 0.29319(16) 0.0146(6) Uani 1 1 d .
C10 C 0.12388(13) 0.70856(19) 0.14730(19) 0.0245(7) Uani 1 1 d .
C4 C 0.00869(12) 0.31097(19) 0.29551(19) 0.0236(7) Uani 1 1 d .
C8 C 0.07229(14) 0.5976(2) 0.19499(19) 0.0271(7) Uani 1 1 d .
C41 C 0.25538(12) 0.6638(2) 0.0737(2) 0.0249(7) Uani 1 1 d .
C27 C 0.53900(12) 0.62844(19) 0.15844(18) 0.0212(6) Uani 1 1 d .
C52 C 0.22400(12) 0.26760(19) 0.54894(19) 0.0215(7) Uani 1 1 d .
C42 C 0.29456(11) 0.61825(18) 0.04346(18) 0.0187(6) Uani 1 1 d .
C16 C 0.16445(13) 0.58355(19) 0.58143(19) 0.0247(7) Uani 1 1 d .
C51 C 0.24177(12) 0.3484(2) 0.55980(18) 0.0239(7) Uani 1 1 d .
C46 C 0.35576(12) 0.31749(19) -0.04202(19) 0.0226(7) Uani 1 1 d .
C2 C 0.05734(12) 0.41302(19) 0.37715(18) 0.0187(6) Uani 1 1 d .
C36 C 0.42899(12) 0.72390(17) -0.06077(18) 0.0185(6) Uani 1 1 d .
C67 C 0.28690(11) 0.52005(17) 0.36239(17) 0.0154(6) Uani 1 1 d .
H2 H 0.0789(12) 0.4266(19) 0.4186(19) 0.020(8) Uiso 1 1 d .
H6 H -0.0206(12) 0.4978(17) 0.2387(18) 0.014(8) Uiso 1 1 d .
H3 H 0.0608(11) 0.2903(18) 0.3892(17) 0.015(8) Uiso 1 1 d .
H4 H 0.0010(12) 0.2552(19) 0.2836(19) 0.022(8) Uiso 1 1 d .
H8 H 0.0537(13) 0.552(2) 0.1871(19) 0.028(9) Uiso 1 1 d .
H10 H 0.1370(11) 0.7330(18) 0.1057(18) 0.015(8) Uiso 1 1 d .
H21 H -0.1304(13) 0.633(2) 0.3845(19) 0.028(9) Uiso 1 1 d .
H18 H 0.1630(11) 0.5827(17) 0.3888(18) 0.015(8) Uiso 1 1 d .
H47 H 0.4135(11) 0.2917(19) 0.0457(17) 0.018(8) Uiso 1 1 d .
H48 H 0.4326(14) 0.429(2) 0.079(2) 0.045(11) Uiso 1 1 d .
H45 H 0.3070(12) 0.3753(19) -0.1201(19) 0.021(9) Uiso 1 1 d .
H46 H 0.3489(12) 0.2650(19) -0.0566(18) 0.018(8) Uiso 1 1 d .
H44 H 0.3266(13) 0.5067(18) -0.091(2) 0.023(9) Uiso 1 1 d .
H26 H 0.5047(12) 0.6503(19) 0.0508(19) 0.023(9) Uiso 1 1 d .
H30 H 0.4137(12) 0.5306(19) 0.1865(18) 0.019(8) Uiso 1 1 d .
H28 H 0.5567(11) 0.5981(17) 0.2727(17) 0.011(7) Uiso 1 1 d .
H29 H 0.4766(13) 0.537(2) 0.289(2) 0.030(9) Uiso 1 1 d .
H38 H 0.3933(11) 0.7304(17) 0.1230(17) 0.015(8) Uiso 1 1 d .
H39 H 0.3256(11) 0.803(2) 0.1721(17) 0.019(8) Uiso 1 1 d .
H42 H 0.2853(12) 0.569(2) 0.0135(19) 0.029(9) Uiso 1 1 d .
H41 H 0.2200(13) 0.646(2) 0.0572(19) 0.027(9) Uiso 1 1 d .
H32 H 0.4265(11) 0.5398(19) -0.1296(17) 0.015(8) Uiso 1 1 d .
H34 H 0.4660(11) 0.7428(18) -0.2371(18) 0.017(8) Uiso 1 1 d .
H36 H 0.4233(11) 0.7547(17) -0.0176(17) 0.012(7) Uiso 1 1 d .
H51 H 0.2449(12) 0.377(2) 0.611(2) 0.030(9) Uiso 1 1 d .
H53 H 0.2096(11) 0.1793(19) 0.4642(17) 0.019(8) Uiso 1 1 d .
H62 H 0.1617(11) 0.3741(19) 0.3156(18) 0.019(8) Uiso 1 1 d .
H66 H 0.2639(12) 0.4623(19) 0.1725(18) 0.020(8) Uiso 1 1 d .
H65 H 0.1968(13) 0.472(2) 0.069(2) 0.033(10) Uiso 1 1 d .
H56 H 0.2794(12) 0.2753(18) 0.2322(17) 0.017(8) Uiso 1 1 d .
H59 H 0.4492(12) 0.3721(18) 0.2847(17) 0.017(8) Uiso 1 1 d .
H68 H 0.3463(13) 0.4903(18) 0.4520(19) 0.022(9) Uiso 1 1 d .
H69 H 0.3579(12) 0.6255(18) 0.4912(18) 0.015(8) Uiso 1 1 d .
H72 H 0.2348(12) 0.5728(19) 0.2887(18) 0.019(9) Uiso 1 1 d .
H22 H -0.1126(13) 0.762(2) 0.449(2) 0.033(10) Uiso 1 1 d .
H24 H 0.0367(13) 0.744(2) 0.4215(19) 0.027(9) Uiso 1 1 d .
H23 H -0.0330(12) 0.814(2) 0.4637(18) 0.022(8) Uiso 1 1 d .
H20 H -0.0639(12) 0.558(2) 0.3424(19) 0.030(9) Uiso 1 1 d .
H14 H 0.0408(12) 0.5896(19) 0.5207(18) 0.025(9) Uiso 1 1 d .
H16 H 0.1849(11) 0.5833(17) 0.6240(18) 0.013(8) Uiso 1 1 d .
H15 H 0.0993(11) 0.5841(18) 0.6339(18) 0.019(8) Uiso 1 1 d .
H17 H 0.2189(13) 0.5848(19) 0.5052(18) 0.024(9) Uiso 1 1 d .
H11 H 0.1507(12) 0.788(2) 0.2364(18) 0.025(9) Uiso 1 1 d .
H12 H 0.1154(12) 0.724(2) 0.335(2) 0.028(9) Uiso 1 1 d .
H50 H 0.2643(13) 0.446(2) 0.5021(19) 0.030(9) Uiso 1 1 d .
H52 H 0.2164(12) 0.2373(19) 0.5897(19) 0.021(8) Uiso 1 1 d .
H54 H 0.2291(12) 0.2486(19) 0.3565(19) 0.024(8) Uiso 1 1 d .
H70 H 0.3130(12) 0.7372(19) 0.4298(17) 0.018(8) Uiso 1 1 d .
H71 H 0.2527(11) 0.7076(18) 0.3248(17) 0.014(8) Uiso 1 1 d .
H64 H 0.1142(12) 0.4249(18) 0.0908(18) 0.019(8) Uiso 1 1 d .
H63 H 0.0982(14) 0.376(2) 0.210(2) 0.040(11) Uiso 1 1 d .
H58 H 0.4280(12) 0.2559(18) 0.2017(18) 0.018(8) Uiso 1 1 d .
H57 H 0.3450(12) 0.210(2) 0.1728(18) 0.026(9) Uiso 1 1 d .
H60 H 0.3819(12) 0.435(2) 0.3387(18) 0.023(9) Uiso 1 1 d .
H40 H 0.2435(15) 0.763(2) 0.143(2) 0.049(12) Uiso 1 1 d .
H33 H 0.4499(12) 0.6009(19) -0.2407(19) 0.024(9) Uiso 1 1 d .
H35 H 0.4479(12) 0.817(2) -0.1264(18) 0.025(9) Uiso 1 1 d .
H27 H 0.5704(12) 0.6583(18) 0.1518(17) 0.016(8) Uiso 1 1 d .
O5 O 0.28840(9) 0.52859(16) 0.64318(14) 0.0338(6) Uani 1 1 d .
H5A H 0.2704 0.5387 0.6809 0.051 Uiso 1 1 calc R
C73 C 0.33761(13) 0.4985(2) 0.6745(2) 0.0402(9) Uani 1 1 d .
H73A H 0.3575 0.5435 0.7033 0.060 Uiso 1 1 calc R
H73B H 0.3566 0.4787 0.6306 0.060 Uiso 1 1 calc R
H73C H 0.3332 0.4522 0.7114 0.060 Uiso 1 1 calc R
H9 H 0.0886(14) 0.618(2) 0.087(2) 0.037(11) Uiso 1 1 d .
Cl3 Cl 0.86978(3) 0.37345(5) 0.06937(4) 0.02460(16) Uani 1 1 d .
H5 H -0.0402(11) 0.3620(18) 0.2140(17) 0.013(8) Uiso 1 1 d .
O6 O 0.0000 1.0000 0.5000 0.159(4) Uani 1 2 d S
C74 C 0.0028(3) 0.9620(5) 0.4350(4) 0.0349(19) Uani 0.50 1 d P

loop_
_atom_site_aniso_label
_atom_site_aniso_U_11
_atom_site_aniso_U_22
_atom_site_aniso_U_33
_atom_site_aniso_U_23
_atom_site_aniso_U_13
_atom_site_aniso_U_12
U2 0.01266(7) 0.01309(7) 0.01068(7) -0.00100(6) 0.00132(5) 0.00015(6)
U1 0.01381(6) 0.01749(6) 0.01143(5) 0.00236(4) 0.00096(4) 0.00127(4)
P3 0.0135(4) 0.0119(3) 0.0134(3) -0.0006(3) 0.0013(3) -0.0009(3)
Cl4 0.0247(4) 0.0309(4) 0.0405(5) 0.0087(4) 0.0064(4) -0.0077(3)
P1 0.0157(4) 0.0136(3) 0.0126(3) -0.0003(3) 0.0020(3) 0.0000(3)
Cl5 0.0224(4) 0.0213(4) 0.0143(3) 0.0023(3) 0.0021(3) -0.0047(3)
P2 0.0136(4) 0.0108(3) 0.0128(3) -0.0001(3) 0.0017(3) -0.0001(3)
O2 0.0188(11) 0.0254(11) 0.0177(11) 0.0025(9) 0.0001(9) 0.0018(9)
O3 0.0139(10) 0.0194(10) 0.0146(10) -0.0022(8) -0.0004(8) -0.0002(8)
Cl1 0.0291(4) 0.0226(4) 0.0161(3) -0.0011(3) 0.0027(3) 0.0062(3)
Cl2 0.0226(4) 0.0171(3) 0.0268(4) 0.0018(3) 0.0063(3) -0.0022(3)
Cl6 0.0224(4) 0.0180(3) 0.0235(4) -0.0023(3) 0.0052(3) 0.0051(3)
C48 0.0189(15) 0.0187(15) 0.0162(15) -0.0001(12) 0.0040(13) -0.0002(12)
C47 0.0236(16) 0.0146(15) 0.0235(16) 0.0038(12) 0.0070(13) 0.0027(12)
C44 0.0167(15) 0.0181(15) 0.0177(15) -0.0001(12) 0.0028(12) 0.0023(12)
C61 0.0143(14) 0.0151(14) 0.0143(14) -0.0038(11) -0.0017(11) 0.0004(11)
C58 0.0179(15) 0.0196(15) 0.0207(16) 0.0015(12) 0.0064(13) 0.0061(12)
C39 0.0288(18) 0.0170(15) 0.0282(18) -0.0057(13) 0.0049(14) 0.0026(13)
C34 0.0196(15) 0.0192(15) 0.0189(15) 0.0047(12) 0.0034(12) -0.0031(12)
C65 0.0304(18) 0.0222(16) 0.0149(15) 0.0007(12) 0.0013(13) 0.0020(13)
C62 0.0185(15) 0.0231(16) 0.0166(15) 0.0010(12) 0.0031(12) 0.0001(12)
C20 0.0194(16) 0.0238(16) 0.0265(17) -0.0057(13) 0.0008(13) 0.0006(13)
C1 0.0155(14) 0.0167(14) 0.0177(15) -0.0006(11) 0.0054(12) -0.0013(11)
C32 0.0257(17) 0.0100(14) 0.0191(15) -0.0010(11) 0.0044(12) -0.0016(12)
C72 0.0158(15) 0.0184(15) 0.0209(16) -0.0013(12) 0.0000(13) 0.0001(12)
O1 0.0173(10) 0.0215(10) 0.0150(10) 0.0019(8) -0.0003(8) 0.0020(8)
C30 0.0233(16) 0.0167(14) 0.0135(14) 0.0001(11) 0.0041(12) -0.0007(12)
C63 0.0152(16) 0.0343(18) 0.0241(17) 0.0015(14) -0.0020(13) -0.0016(14)
C29 0.0328(18) 0.0186(15) 0.0129(15) -0.0009(12) 0.0032(13) 0.0054(13)
C40 0.0206(17) 0.0258(17) 0.0312(18) -0.0025(14) 0.0072(14) 0.0065(13)
C31 0.0115(13) 0.0140(13) 0.0132(13) 0.0020(10) -0.0011(11) 0.0000(10)
C68 0.0148(14) 0.0153(14) 0.0210(15) -0.0005(12) 0.0020(12) -0.0004(11)
C70 0.0253(17) 0.0127(15) 0.042(2) -0.0074(14) 0.0056(15) -0.0030(13)
C45 0.0181(16) 0.0207(16) 0.0269(17) -0.0056(13) 0.0016(14) -0.0038(12)
C71 0.0217(17) 0.0134(15) 0.0349(19) 0.0029(13) 0.0049(14) 0.0035(12)
C53 0.0234(17) 0.0127(15) 0.0287(17) 0.0015(12) 0.0049(13) -0.0025(12)
C25 0.0150(14) 0.0140(13) 0.0126(13) -0.0040(10) 0.0004(11) 0.0016(11)
C64 0.0252(17) 0.0260(17) 0.0197(16) -0.0039(13) -0.0071(14) 0.0044(13)
C56 0.0168(15) 0.0176(15) 0.0237(16) -0.0046(12) 0.0046(13) -0.0035(12)
C33 0.0296(18) 0.0220(16) 0.0141(15) -0.0019(12) 0.0074(13) 0.0016(13)
C35 0.0284(18) 0.0115(14) 0.0252(17) 0.0026(12) 0.0045(13) -0.0026(12)
C43 0.0177(14) 0.0131(13) 0.0142(14) -0.0008(10) 0.0063(11) -0.0008(11)
C22 0.0236(17) 0.0241(17) 0.0281(18) 0.0026(13) 0.0087(14) 0.0110(14)
C13 0.0164(14) 0.0119(13) 0.0172(14) 0.0001(11) -0.0007(11) 0.0004(11)
C15 0.0324(19) 0.0267(17) 0.0158(16) 0.0022(13) 0.0008(14) -0.0029(14)
C3 0.0256(17) 0.0151(15) 0.0272(17) 0.0033(13) 0.0053(14) 0.0009(13)
C18 0.0215(16) 0.0268(17) 0.0191(16) -0.0010(13) 0.0049(13) 0.0056(13)
C6 0.0151(15) 0.0191(15) 0.0181(15) -0.0013(12) 0.0036(12) 0.0017(12)
C17 0.0177(17) 0.0286(17) 0.0305(18) 0.0011(14) -0.0039(14) 0.0052(13)
C19 0.0182(15) 0.0202(15) 0.0109(13) 0.0033(11) 0.0045(11) 0.0030(12)
C21 0.0163(17) 0.0345(19) 0.0350(19) -0.0022(15) 0.0023(14) 0.0038(14)
C12 0.0172(15) 0.0209(15) 0.0199(16) -0.0046(12) 0.0039(12) -0.0017(12)
C7 0.0170(14) 0.0161(14) 0.0153(14) 0.0023(11) 0.0053(11) 0.0033(11)
C23 0.0322(19) 0.0158(16) 0.042(2) -0.0061(14) 0.0105(16) 0.0008(14)
C9 0.057(2) 0.0256(18) 0.0162(17) -0.0031(14) 0.0138(16) -0.0061(16)
C26 0.0194(15) 0.0179(15) 0.0156(15) -0.0010(12) 0.0026(12) 0.0018(12)
C59 0.0154(15) 0.0235(16) 0.0270(17) 0.0019(13) 0.0028(13) -0.0015(13)
C28 0.0238(17) 0.0222(16) 0.0165(15) -0.0054(12) -0.0071(13) 0.0059(13)
C50 0.0200(16) 0.0191(16) 0.0206(16) -0.0029(12) 0.0023(12) -0.0054(12)
C69 0.0213(16) 0.0210(16) 0.0245(17) -0.0074(13) -0.0002(14) -0.0064(13)
C60 0.0191(16) 0.0184(15) 0.0205(16) -0.0026(12) 0.0026(12) -0.0014(12)
C37 0.0158(14) 0.0141(13) 0.0141(14) 0.0021(11) 0.0038(11) 0.0029(11)
C54 0.0223(16) 0.0126(14) 0.0189(15) -0.0027(11) 0.0023(12) -0.0006(11)
C66 0.0220(16) 0.0197(15) 0.0175(15) -0.0008(12) 0.0018(12) -0.0028(12)
C5 0.0166(16) 0.0249(16) 0.0219(16) -0.0059(13) 0.0006(13) -0.0028(13)
C14 0.0222(17) 0.0231(16) 0.0173(15) -0.0011(12) 0.0033(13) -0.0035(13)
C11 0.0153(15) 0.0218(16) 0.0306(18) 0.0009(13) 0.0053(13) -0.0038(13)
C24 0.0209(17) 0.0185(16) 0.0338(19) -0.0019(13) 0.0087(14) -0.0007(13)
C49 0.0126(14) 0.0149(14) 0.0167(14) -0.0016(11) 0.0020(11) 0.0007(11)
C38 0.0179(16) 0.0170(15) 0.0251(16) -0.0034(12) 0.0021(13) -0.0003(12)
C57 0.0237(17) 0.0203(15) 0.0221(16) -0.0054(13) 0.0043(13) 0.0015(13)
C55 0.0157(14) 0.0124(13) 0.0161(14) 0.0002(11) 0.0031(11) -0.0005(11)
C10 0.0318(18) 0.0198(16) 0.0244(17) 0.0036(13) 0.0138(14) 0.0009(13)
C4 0.0269(17) 0.0164(15) 0.0279(17) -0.0047(13) 0.0052(14) -0.0051(13)
C8 0.043(2) 0.0193(16) 0.0201(16) -0.0030(13) 0.0089(15) -0.0107(15)
C41 0.0161(16) 0.0272(17) 0.0320(18) -0.0030(14) 0.0053(14) 0.0004(13)
C27 0.0164(15) 0.0215(16) 0.0253(17) -0.0055(12) 0.0006(13) 0.0005(12)
C52 0.0195(16) 0.0244(16) 0.0212(16) 0.0082(13) 0.0045(13) -0.0003(13)
C42 0.0181(15) 0.0167(15) 0.0214(16) -0.0015(12) 0.0026(12) -0.0005(12)
C16 0.0300(18) 0.0210(16) 0.0201(17) -0.0006(13) -0.0104(14) 0.0015(13)
C51 0.0268(17) 0.0301(17) 0.0151(15) -0.0013(13) 0.0036(13) -0.0045(14)
C46 0.0269(17) 0.0123(15) 0.0295(18) -0.0038(12) 0.0073(14) -0.0041(12)
C2 0.0184(15) 0.0226(16) 0.0155(15) -0.0011(12) 0.0034(12) -0.0017(12)
C36 0.0251(16) 0.0123(14) 0.0184(15) -0.0026(11) 0.0041(13) 0.0002(12)
C67 0.0159(14) 0.0122(13) 0.0189(14) -0.0030(10) 0.0058(11) -0.0013(11)
O5 0.0308(14) 0.0434(14) 0.0273(13) -0.0034(11) 0.0044(11) 0.0012(11)
C73 0.0266(19) 0.045(2) 0.050(2) -0.0024(18) 0.0090(18) 0.0061(17)
Cl3 0.0295(4) 0.0265(4) 0.0186(4) -0.0003(3) 0.0061(3) 0.0082(3)
O6 0.079(5) 0.164(8) 0.225(10) 0.084(7) -0.030(6) -0.062(5)
C74 0.044(5) 0.046(5) 0.017(3) -0.019(3) 0.010(3) -0.020(4)

loop_
_atom_type_symbol
_atom_type_description
_atom_type_scat_dispersion_real
_atom_type_scat_dispersion_imag
_atom_type_scat_source
C C 0.0033 0.0016 'International Tables Vol C Tables 4.2.6.8 and 6.1.1.4'
H H 0.0000 0.0000 'International Tables Vol C Tables 4.2.6.8 and 6.1.1.4'
O O 0.0106 0.0060 'International Tables Vol C Tables 4.2.6.8 and 6.1.1.4'
P P 0.1023 0.0942 'International Tables Vol C Tables 4.2.6.8 and 6.1.1.4'
Cl Cl 0.1484 0.1585 'International Tables Vol C Tables 4.2.6.8 and 6.1.1.4'
U U -9.6767 9.6646 'International Tables Vol C Tables 4.2.6.8 and 6.1.1.4'

loop_
_geom_angle_atom_site_label_1
_geom_angle_atom_site_label_2
_geom_angle_atom_site_label_3
_geom_angle
_geom_angle_site_symmetry_1
_geom_angle_site_symmetry_3
O3 U2 O3 179.999(1) . 3_655
O3 U2 Cl6 91.15(6) . .
O3 U2 Cl6 88.85(6) 3_655 .
O3 U2 Cl6 88.85(6) . 3_655
O3 U2 Cl6 91.15(6) 3_655 3_655
Cl6 U2 Cl6 180.0 . 3_655
O3 U2 Cl5 90.45(6) . 3_655
O3 U2 Cl5 89.55(6) 3_655 3_655
Cl6 U2 Cl5 89.43(2) . 3_655
Cl6 U2 Cl5 90.57(2) 3_655 3_655
O3 U2 Cl5 89.55(6) . .
O3 U2 Cl5 90.45(6) 3_655 .
Cl6 U2 Cl5 90.58(2) . .
Cl6 U2 Cl5 89.42(2) 3_655 .
Cl5 U2 Cl5 180.0 3_655 .
O2 U1 O1 178.72(9) . .
O2 U1 Cl1 90.25(7) . .
O1 U1 Cl1 90.39(6) . .
O2 U1 Cl4 90.13(7) . .
O1 U1 Cl4 90.95(7) . .
Cl1 U1 Cl4 91.27(3) . .
O2 U1 Cl3 88.68(7) . .
O1 U1 Cl3 90.66(6) . .
Cl1 U1 Cl3 178.72(2) . .
Cl4 U1 Cl3 89.44(3) . .
O2 U1 Cl2 90.18(7) . .
O1 U1 Cl2 88.75(7) . .
Cl1 U1 Cl2 87.93(2) . .
Cl4 U1 Cl2 179.14(2) . .
Cl3 U1 Cl2 91.36(2) . .
C61 P3 C67 108.82(13) . .
C61 P3 C49 110.14(13) . .
C67 P3 C49 109.23(13) . .
C61 P3 C55 106.01(13) . .
C67 P3 C55 111.60(13) . .
C49 P3 C55 110.97(13) . .
C13 P1 C1 108.68(13) . .
C13 P1 C7 109.17(13) . .
C1 P1 C7 110.75(13) . .
C13 P1 C19 105.83(13) . .
C1 P1 C19 110.89(13) . .
C7 P1 C19 111.35(13) . .
C25 P2 C31 109.39(13) . .
C25 P2 C43 110.12(13) . .
C31 P2 C43 108.88(13) . .
C25 P2 C37 105.56(12) . .
C31 P2 C37 111.35(12) . .
C43 P2 C37 111.51(13) . .
C43 C48 C47 120.3(3) . .
C43 C48 H48 115(2) . .
C47 C48 H48 125(2) . .
C46 C47 C48 119.6(3) . .
C46 C47 H47 123.5(19) . .
C48 C47 H47 116.9(19) . .
C45 C44 C43 119.5(3) . .
C45 C44 H44 119(2) . .
C43 C44 H44 121(2) . .
C62 C61 C66 119.6(3) . .
C62 C61 P3 122.9(2) . .
C66 C61 P3 117.5(2) . .
C59 C58 C57 120.7(3) . .
C59 C58 H58 121(2) . .
C57 C58 H58 119(2) . .
C38 C39 C40 119.8(3) . .
C38 C39 H39 122.0(19) . .
C40 C39 H39 118.2(19) . .
C35 C34 C33 120.7(3) . .
C35 C34 H34 119.3(18) . .
C33 C34 H34 119.7(18) . .
C64 C65 C66 119.6(3) . .
C64 C65 H65 123(2) . .
C66 C65 H65 117(2) . .
C63 C62 C61 119.8(3) . .
C63 C62 H62 123.2(19) . .
C61 C62 H62 117.0(18) . .
C19 C20 C21 120.0(3) . .
C19 C20 H20 123(2) . .
C21 C20 H20 117(2) . .
C2 C1 C6 119.2(3) . .
C2 C1 P1 119.6(2) . .
C6 C1 P1 121.2(2) . .
C33 C32 C31 120.0(3) . .
C33 C32 H32 120(2) . .
C31 C32 H32 120(2) . .
C71 C72 C67 120.1(3) . .
C71 C72 H72 124(2) . .
C67 C72 H72 115(2) . .
C29 C30 C25 119.8(3) . .
C29 C30 H30 119(2) . .
C25 C30 H30 121(2) . .
C64 C63 C62 120.2(3) . .
C64 C63 H63 122(2) . .
C62 C63 H63 117(2) . .
C30 C29 C28 119.9(3) . .
C30 C29 H29 119(2) . .
C28 C29 H29 121(2) . .
C41 C40 C39 119.9(3) . .
C41 C40 H40 124(3) . .
C39 C40 H40 116(3) . .
C32 C31 C36 119.5(3) . .
C32 C31 P2 120.9(2) . .
C36 C31 P2 119.5(2) . .
C69 C68 C67 119.5(3) . .
C69 C68 H68 119.8(18) . .
C67 C68 H68 120.7(18) . .
C69 C70 C71 120.4(3) . .
C69 C70 H70 121.4(19) . .
C71 C70 H70 118.2(19) . .
C46 C45 C44 120.1(3) . .
C46 C45 H45 122(2) . .
C44 C45 H45 118(2) . .
C70 C71 C72 119.7(3) . .
C70 C71 H71 122(2) . .
C72 C71 H71 119(2) . .
C52 C53 C54 120.5(3) . .
C52 C53 H53 123.2(19) . .
C54 C53 H53 116.2(19) . .
C26 C25 C30 119.6(3) . .
C26 C25 P2 122.0(2) . .
C30 C25 P2 118.4(2) . .
C63 C64 C65 121.0(3) . .
C63 C64 H64 118(2) . .
C65 C64 H64 121(2) . .
C57 C56 C55 120.1(3) . .
C57 C56 H56 119.4(19) . .
C55 C56 H56 120.4(19) . .
C34 C33 C32 120.0(3) . .
C34 C33 H33 121(2) . .
C32 C33 H33 119(2) . .
C34 C35 C36 120.0(3) . .
C34 C35 H35 122(2) . .
C36 C35 H35 117(2) . .
C48 C43 C44 119.7(3) . .
C48 C43 P2 121.2(2) . .
C44 C43 P2 119.0(2) . .
C23 C22 C21 120.6(3) . .
C23 C22 H22 118(2) . .
C21 C22 H22 121(2) . .
C18 C13 C14 119.6(3) . .
C18 C13 P1 121.7(2) . .
C14 C13 P1 118.7(2) . .
C14 C15 C16 120.1(3) . .
C14 C15 H15 121(2) . .
C16 C15 H15 118(2) . .
C4 C3 C2 119.6(3) . .
C4 C3 H3 120.5(19) . .
C2 C3 H3 119.9(19) . .
C17 C18 C13 120.2(3) . .
C17 C18 H18 119.7(18) . .
C13 C18 H18 120.1(18) . .
C5 C6 C1 119.9(3) . .
C5 C6 H6 121.4(19) . .
C1 C6 H6 118.7(19) . .
C18 C17 C16 119.9(3) . .
C18 C17 H17 120(2) . .
C16 C17 H17 120(2) . .
C20 C19 C24 120.0(3) . .
C20 C19 P1 122.3(2) . .
C24 C19 P1 117.6(2) . .
C22 C21 C20 119.5(3) . .
C22 C21 H21 123(2) . .
C20 C21 H21 118(2) . .
C11 C12 C7 119.9(3) . .
C11 C12 H12 120(2) . .
C7 C12 H12 120(2) . .
C8 C7 C12 119.8(3) . .
C8 C7 P1 121.0(2) . .
C12 C7 P1 119.2(2) . .
C22 C23 C24 120.2(3) . .
C22 C23 H23 116(2) . .
C24 C23 H23 123(2) . .
C10 C9 C8 120.7(3) . .
C10 C9 H9 120(2) . .
C8 C9 H9 119(3) . .
C27 C26 C25 120.2(3) . .
C27 C26 H26 120(2) . .
C25 C26 H26 120(2) . .
C58 C59 C60 119.8(3) . .
C58 C59 H59 122.7(18) . .
C60 C59 H59 117.3(18) . .
C27 C28 C29 120.3(3) . .
C27 C28 H28 118.1(18) . .
C29 C28 H28 121.5(18) . .
C51 C50 C49 120.1(3) . .
C51 C50 H50 119(2) . .
C49 C50 H50 120(2) . .
C70 C69 C68 120.5(3) . .
C70 C69 H69 122(2) . .
C68 C69 H69 118(2) . .
C55 C60 C59 120.1(3) . .
C55 C60 H60 119(2) . .
C59 C60 H60 121(2) . .
C42 C37 C38 119.7(3) . .
C42 C37 P2 122.5(2) . .
C38 C37 P2 117.8(2) . .
C53 C54 C49 119.3(3) . .
C53 C54 H54 117.4(18) . .
C49 C54 H54 123.3(19) . .
C65 C66 C61 119.8(3) . .
C65 C66 H66 121.7(18) . .
C61 C66 H66 118.5(18) . .
C6 C5 C4 120.5(3) . .
C6 C5 H5 121(2) . .
C4 C5 H5 119(2) . .
C15 C14 C13 120.1(3) . .
C15 C14 H14 118.5(19) . .
C13 C14 H14 121.3(19) . .
C10 C11 C12 120.4(3) . .
C10 C11 H11 124(2) . .
C12 C11 H11 116(2) . .
C23 C24 C19 119.7(3) . .
C23 C24 H24 118(2) . .
C19 C24 H24 122(2) . .
C50 C49 C54 119.6(3) . .
C50 C49 P3 122.0(2) . .
C54 C49 P3 118.5(2) . .
C39 C38 C37 120.2(3) . .
C39 C38 H38 118.3(17) . .
C37 C38 H38 121.5(18) . .
C56 C57 C58 119.7(3) . .
C56 C57 H57 121.1(19) . .
C58 C57 H57 119.2(19) . .
C60 C55 C56 119.6(3) . .
C60 C55 P3 122.1(2) . .
C56 C55 P3 118.3(2) . .
C11 C10 C9 119.8(3) . .
C11 C10 H10 121.9(19) . .
C9 C10 H10 118.3(19) . .
C3 C4 C5 120.2(3) . .
C3 C4 H4 119.3(19) . .
C5 C4 H4 120.5(19) . .
C9 C8 C7 119.4(3) . .
C9 C8 H8 122(2) . .
C7 C8 H8 119(2) . .
C40 C41 C42 120.9(3) . .
C40 C41 H41 122.5(19) . .
C42 C41 H41 116.5(19) . .
C26 C27 C28 120.2(3) . .
C26 C27 H27 118.4(17) . .
C28 C27 H27 121.2(17) . .
C51 C52 C53 120.3(3) . .
C51 C52 H52 121(2) . .
C53 C52 H52 119(2) . .
C41 C42 C37 119.5(3) . .
C41 C42 H42 118.7(19) . .
C37 C42 H42 121.6(19) . .
C15 C16 C17 120.1(3) . .
C15 C16 H16 119(2) . .
C17 C16 H16 120(2) . .
C52 C51 C50 120.2(3) . .
C52 C51 H51 123.3(19) . .
C50 C51 H51 116.6(19) . .
C47 C46 C45 120.7(3) . .
C47 C46 H46 119(2) . .
C45 C46 H46 121(2) . .
C3 C2 C1 120.6(3) . .
C3 C2 H2 121(2) . .
C1 C2 H2 118(2) . .
C35 C36 C31 119.8(3) . .
C35 C36 H36 119.5(18) . .
C31 C36 H36 120.7(18) . .
C72 C67 C68 119.6(3) . .
C72 C67 P3 120.0(2) . .
C68 C67 P3 120.2(2) . .
C73 O5 H5A 109.5 . .
O5 C73 H73A 109.5 . .
O5 C73 H73B 109.5 . .
H73A C73 H73B 109.5 . .
O5 C73 H73C 109.5 . .
H73A C73 H73C 109.5 . .
H73B C73 H73C 109.5 . .
C74 O6 C74 179.996(2) . 3_576

loop_
_geom_bond_atom_site_label_1
_geom_bond_atom_site_label_2
_geom_bond_distance
_geom_bond_site_symmetry_2
U2 O3 1.7746(18) .
U2 O3 1.7747(18) 3_655
U2 Cl6 2.6705(7) .
U2 Cl6 2.6705(7) 3_655
U2 Cl5 2.6737(7) 3_655
U2 Cl5 2.6738(7) .
U1 O2 1.7643(19) .
U1 O1 1.7736(19) .
U1 Cl1 2.6621(7) .
U1 Cl4 2.6673(8) .
U1 Cl3 2.6751(7) .
U1 Cl2 2.6855(7) .
P3 C61 1.791(3) .
P3 C67 1.794(3) .
P3 C49 1.799(3) .
P3 C55 1.800(3) .
P1 C13 1.791(3) .
P1 C1 1.796(3) .
P1 C7 1.799(3) .
P1 C19 1.801(3) .
P2 C25 1.792(3) .
P2 C31 1.796(3) .
P2 C43 1.798(3) .
P2 C37 1.798(3) .
C48 C43 1.386(4) .
C48 C47 1.388(4) .
C48 H48 0.88(4) .
C47 C46 1.378(4) .
C47 H47 0.90(3) .
C44 C45 1.384(4) .
C44 C43 1.401(4) .
C44 H44 0.90(3) .
C61 C62 1.386(4) .
C61 C66 1.412(4) .
C58 C59 1.380(4) .
C58 C57 1.386(4) .
C58 H58 0.88(3) .
C39 C38 1.385(4) .
C39 C40 1.392(4) .
C39 H39 0.91(3) .
C34 C35 1.378(4) .
C34 C33 1.382(4) .
C34 H34 0.92(3) .
C65 C64 1.380(4) .
C65 C66 1.383(4) .
C65 H65 0.92(3) .
C62 C63 1.385(4) .
C62 H62 0.91(3) .
C20 C19 1.384(4) .
C20 C21 1.394(4) .
C20 H20 0.95(3) .
C1 C2 1.392(4) .
C1 C6 1.402(4) .
C32 C33 1.383(4) .
C32 C31 1.397(4) .
C32 H32 0.83(3) .
C72 C71 1.385(4) .
C72 C67 1.395(4) .
C72 H72 0.85(3) .
C30 C29 1.381(4) .
C30 C25 1.406(4) .
C30 H30 0.89(3) .
C63 C64 1.374(4) .
C63 H63 0.85(4) .
C29 C28 1.386(4) .
C29 H29 0.88(3) .
C40 C41 1.379(4) .
C40 H40 0.89(4) .
C31 C36 1.400(4) .
C68 C69 1.382(4) .
C68 C67 1.399(4) .
C68 H68 0.98(3) .
C70 C69 1.380(4) .
C70 C71 1.384(4) .
C70 H70 0.92(3) .
C45 C46 1.382(4) .
C45 H45 0.82(3) .
C71 H71 0.85(3) .
C53 C52 1.383(4) .
C53 C54 1.386(4) .
C53 H53 0.89(3) .
C25 C26 1.387(4) .
C64 H64 0.85(3) .
C56 C57 1.379(4) .
C56 C55 1.399(4) .
C56 H56 0.90(3) .
C33 H33 0.91(3) .
C35 C36 1.389(4) .
C35 H35 0.87(3) .
C22 C23 1.377(5) .
C22 C21 1.382(5) .
C22 H22 0.90(3) .
C13 C18 1.391(4) .
C13 C14 1.393(4) .
C15 C14 1.373(4) .
C15 C16 1.387(5) .
C15 H15 0.90(3) .
C3 C4 1.384(4) .
C3 C2 1.386(4) .
C3 H3 0.88(3) .
C18 C17 1.377(4) .
C18 H18 0.93(3) .
C6 C5 1.373(4) .
C6 H6 0.88(3) .
C17 C16 1.388(5) .
C17 H17 0.90(3) .
C19 C24 1.392(4) .
C21 H21 0.94(3) .
C12 C11 1.382(4) .
C12 C7 1.393(4) .
C12 H12 0.89(3) .
C7 C8 1.390(4) .
C23 C24 1.382(4) .
C23 H23 0.89(3) .
C9 C10 1.379(4) .
C9 C8 1.388(4) .
C9 H9 0.83(3) .
C26 C27 1.377(4) .
C26 H26 0.86(3) .
C59 C60 1.387(4) .
C59 H59 0.95(3) .
C28 C27 1.385(4) .
C28 H28 0.91(3) .
C50 C51 1.385(4) .
C50 C49 1.392(4) .
C50 H50 0.87(3) .
C69 H69 0.85(3) .
C60 C55 1.386(4) .
C60 H60 0.88(3) .
C37 C42 1.394(4) .
C37 C38 1.395(4) .
C54 C49 1.404(4) .
C54 H54 0.97(3) .
C66 H66 0.97(3) .
C5 C4 1.389(4) .
C5 H5 0.83(3) .
C14 H14 0.94(3) .
C11 C10 1.378(4) .
C11 H11 0.90(3) .
C24 H24 0.91(3) .
C38 H38 0.94(3) .
C57 H57 0.93(3) .
C10 H10 0.90(3) .
C4 H4 0.93(3) .
C8 H8 0.87(3) .
C41 C42 1.384(4) .
C41 H41 0.96(3) .
C27 H27 0.95(3) .
C52 C51 1.376(4) .
C52 H52 0.88(3) .
C42 H42 0.96(3) .
C16 H16 0.84(3) .
C51 H51 0.97(3) .
C46 H46 0.89(3) .
C2 H2 0.87(3) .
C36 H36 0.90(3) .
O5 C73 1.402(4) .
O5 H5A 0.8400 .
C73 H73A 0.9800 .
C73 H73B 0.9800 .
C73 H73C 0.9800 .
O6 C74 1.258(6) .
O6 C74 1.258(6) 3_576
